data_7247293
loop_
_publ_author_name
'Korobeynikov, Nikita A.'
'Usoltsev, Andrey N.'
'Sokolov, Maxim N.'
'Novikov, Alexander S.'
'Sukhikh, Taisiya S.'
'Adonin, Sergey A.'

_publ_section_title
;
 Halogen bonding in chloroiodates(iii)
;
_journal_issue 37
_journal_name_full CrystEngComm
_journal_page_first 5233
_journal_page_last 5237
_journal_paper_doi 10.1039/D3CE00400G
_journal_volume 25
_journal_year 2023
_chemical_formula_moiety 'Cl4 I, C8 H12 N'
_chemical_formula_sum 'C8 H12 Cl4 I N'
_chemical_formula_weight 390.89
_space_group_crystal_system monoclinic
_space_group_IT_number 14
_space_group_name_Hall '-P 2ybc'
_space_group_name_H-M_alt 'P 1 21/c 1'
_atom_sites_solution_hydrogens geom
_audit_creation_date 2023-04-10
_audit_creation_method
;
Olex2 1.5
(compiled 2023.03.06 svn.rbb2c1857 for OlexSys, GUI svn.r6748)
;
_audit_update_record
;
2023-04-19 deposited with the CCDC.	2023-08-08 downloaded from the CCDC.
;
_cell_angle_alpha 90
_cell_angle_beta 110.486(4)
_cell_angle_gamma 90
_cell_formula_units_Z 4
_cell_length_a 11.3598(15)
_cell_length_b 8.5116(11)
_cell_length_c 15.140(2)
_cell_measurement_reflns_used 4152
_cell_measurement_temperature 150(2)
_cell_measurement_theta_max 26.40
_cell_measurement_theta_min 2.79
_cell_volume 1371.3(3)
_computing_molecular_graphics 'Olex2 1.5 (Dolomanov et al., 2009)'
_computing_publication_material 'Olex2 1.5 (Dolomanov et al., 2009)'
_computing_structure_refinement 'SHELXL 2017/1 (Sheldrick, 2015)'
_computing_structure_solution 'SHELXT 2014/5 (Sheldrick, 2014)'
_diffrn_ambient_temperature 150.00
_diffrn_detector PIXEL
_diffrn_detector_area_resol_mean 7.41
_diffrn_detector_type 'Bruker PHOTON III area detector'
_diffrn_measured_fraction_theta_full 0.997
_diffrn_measured_fraction_theta_max 0.997
_diffrn_measurement_device 'three-circle diffractometer'
_diffrn_measurement_device_type 'Bruker D8 Venture diffractometer'
_diffrn_measurement_method '\w and \f scans'
_diffrn_radiation_monochromator 'Incoatec HELIOS multilayer mirrors'
_diffrn_radiation_type MoK\a
_diffrn_radiation_wavelength 0.71073
_diffrn_reflns_av_R_equivalents 0.0590
_diffrn_reflns_av_unetI/netI 0.0443
_diffrn_reflns_Laue_measured_fraction_full 0.997
_diffrn_reflns_Laue_measured_fraction_max 0.997
_diffrn_reflns_limit_h_max 14
_diffrn_reflns_limit_h_min -14
_diffrn_reflns_limit_k_max 10
_diffrn_reflns_limit_k_min -10
_diffrn_reflns_limit_l_max 18
_diffrn_reflns_limit_l_min -18
_diffrn_reflns_number 13909
_diffrn_reflns_point_group_measured_fraction_full 0.997
_diffrn_reflns_point_group_measured_fraction_max 0.997
_diffrn_reflns_theta_full 25.242
_diffrn_reflns_theta_max 26.411
_diffrn_reflns_theta_min 1.914
_diffrn_source 'Incoatec IuS3.0 microfocus X-ray tube'
_diffrn_source_current 1.4
_diffrn_source_power 0.07
_diffrn_source_voltage 50.0
_exptl_absorpt_coefficient_mu 3.081
_exptl_absorpt_correction_T_max 0.7454
_exptl_absorpt_correction_T_min 0.5742
_exptl_absorpt_correction_type multi-scan
_exptl_absorpt_process_details
;
SADABS-2016/2 (Bruker,2016/2) was used for absorption correction.
wR2(int) was 0.0910 before and 0.0663 after correction.
The Ratio of minimum to maximum transmission is 0.7703.
The \l/2 correction factor is Not present.
;
_exptl_crystal_colour yellow
_exptl_crystal_colour_primary yellow
_exptl_crystal_density_diffrn 1.893
_exptl_crystal_description needle
_exptl_crystal_F_000 752
_exptl_crystal_size_max 0.12
_exptl_crystal_size_mid 0.06
_exptl_crystal_size_min 0.06
_refine_diff_density_max 1.390
_refine_diff_density_min -1.207
_refine_diff_density_rms 0.136
_refine_ls_extinction_coef 0.0027(6)
_refine_ls_extinction_expression Fc^*^=kFc[1+0.001xFc^2^\l^3^/sin(2\q)]^-1/4^
_refine_ls_extinction_method 'SHELXL-2017/1 (Sheldrick 2017)'
_refine_ls_goodness_of_fit_ref 1.031
_refine_ls_hydrogen_treatment constr
_refine_ls_matrix_type full
_refine_ls_number_parameters 131
_refine_ls_number_reflns 2811
_refine_ls_number_restraints 0
_refine_ls_restrained_S_all 1.031
_refine_ls_R_factor_all 0.0517
_refine_ls_R_factor_gt 0.0406
_refine_ls_shift/su_max 0.001
_refine_ls_shift/su_mean 0.000
_refine_ls_structure_factor_coef Fsqd
_refine_ls_weighting_details 'w=1/[\s^2^(Fo^2^)+(0.0549P)^2^+1.6046P] where P=(Fo^2^+2Fc^2^)/3'
_refine_ls_weighting_scheme calc
_refine_ls_wR_factor_gt 0.0966
_refine_ls_wR_factor_ref 0.1035
_reflns_Friedel_coverage 0.000
_reflns_number_gt 2334
_reflns_number_total 2811
_reflns_threshold_expression 'I > 2\s(I)'
_cod_data_source_file d3ce00400g2.cif
_cod_data_source_block nk705_a
_cod_depositor_comments 'Adding full bibliography for 7247286--7247294.cif.'
_cod_database_code 7247293
_shelx_shelxl_version_number 2017/1
_shelx_space_group_comment
;
The symmetry employed for this shelxl refinement is uniquely defined
by the following loop, which should always be used as a source of
symmetry information in preference to the above space-group names.
They are only intended as comments.
;
_shelx_estimated_absorpt_t_max 0.837
_shelx_estimated_absorpt_t_min 0.709
_olex2_refinement_description
;
1. Fixed Uiso
 At 1.2 times of:
  All C(H) groups
 At 1.5 times of:
  All C(H,H,H) groups
2.a Aromatic/amide H refined with riding coordinates:
 C1(H1), C3(H3), C5(H5)
2.b Idealised Me refined as rotating group:
 C6(H6A,H6B,H6C), C7(H7A,H7B,H7C), C8(H8A,H8B,H8C)
;
_olex2_submission_special_instructions 'No special instructions were received'

loop_
_space_group_symop_operation_xyz
'x, y, z'
'-x, y+1/2, -z+1/2'
'-x, -y, -z'
'x, -y-1/2, z-1/2'

loop_
_atom_site_label
_atom_site_type_symbol
_atom_site_fract_x
_atom_site_fract_y
_atom_site_fract_z
_atom_site_U_iso_or_equiv
_atom_site_adp_type
_atom_site_occupancy
_atom_site_site_symmetry_order
_atom_site_calc_flag
_atom_site_refinement_flags_posn
_atom_site_refinement_flags_adp
_atom_site_refinement_flags_occupancy
_atom_site_disorder_assembly
_atom_site_disorder_group
Cl1 Cl 0.69387(19) 1.30945(17) 0.66741(12) 0.0756(6) Uani 1 1 d . . . . .
Cl2 Cl 0.48730(14) 0.99678(17) 0.66516(10) 0.0489(3) Uani 1 1 d . . . . .
I1 I 0.66906(3) 1.03180(3) 0.61145(2) 0.03402(15) Uani 1 1 d . . . . .
Cl3 Cl 0.64835(11) 0.75159(13) 0.56231(9) 0.0391(3) Uani 1 1 d . . . . .
Cl4 Cl 0.85140(13) 1.06528(18) 0.55677(13) 0.0589(4) Uani 1 1 d . . . . .
N1 N 0.2882(4) 0.5088(5) 0.6117(3) 0.0336(9) Uani 1 1 d . . . . .
C1 C 0.1921(5) 0.6049(6) 0.6075(3) 0.0392(12) Uani 1 1 d . . . . .
H1 H 0.196152 0.712551 0.592163 0.047 Uiso 1 1 calc R U . . .
C2 C 0.0881(5) 0.5504(6) 0.6249(4) 0.0402(12) Uani 1 1 d . . . . .
C3 C 0.0869(4) 0.3911(6) 0.6474(3) 0.0341(10) Uani 1 1 d . . . . .
H3 H 0.015941 0.349225 0.658649 0.041 Uiso 1 1 calc R U . . .
C4 C 0.1864(4) 0.2933(6) 0.6536(3) 0.0325(10) Uani 1 1 d . . . . .
C5 C 0.2881(4) 0.3573(6) 0.6343(3) 0.0332(10) Uani 1 1 d . . . . .
H5 H 0.357539 0.292555 0.637359 0.040 Uiso 1 1 calc R U . . .
C6 C 0.3982(5) 0.5749(7) 0.5925(4) 0.0452(13) Uani 1 1 d . . . . .
H6A H 0.467571 0.499158 0.612041 0.068 Uiso 1 1 calc R U . . .
H6B H 0.424823 0.672836 0.627956 0.068 Uiso 1 1 calc R U . . .
H6C H 0.374754 0.596245 0.524913 0.068 Uiso 1 1 calc R U . . .
C7 C -0.0170(6) 0.6586(8) 0.6214(5) 0.0581(16) Uani 1 1 d . . . . .
H7A H -0.000032 0.706016 0.683610 0.087 Uiso 1 1 calc R U . . .
H7B H -0.095871 0.599249 0.603373 0.087 Uiso 1 1 calc R U . . .
H7C H -0.024165 0.741453 0.574858 0.087 Uiso 1 1 calc R U . . .
C8 C 0.1900(5) 0.1241(6) 0.6804(4) 0.0432(12) Uani 1 1 d . . . . .
H8A H 0.232876 0.113320 0.748655 0.065 Uiso 1 1 calc R U . . .
H8B H 0.235395 0.064025 0.647324 0.065 Uiso 1 1 calc R U . . .
H8C H 0.103957 0.083939 0.662939 0.065 Uiso 1 1 calc R U . . .

loop_
_atom_site_aniso_label
_atom_site_aniso_U_11
_atom_site_aniso_U_22
_atom_site_aniso_U_33
_atom_site_aniso_U_23
_atom_site_aniso_U_13
_atom_site_aniso_U_12
Cl1 0.1143(14) 0.0254(7) 0.0592(10) -0.0113(6) -0.0045(9) 0.0061(8)
Cl2 0.0556(8) 0.0494(8) 0.0449(7) 0.0028(6) 0.0215(6) 0.0195(7)
I1 0.0386(2) 0.0201(2) 0.0337(2) 0.00021(11) 0.00056(14) 0.00329(12)
Cl3 0.0415(6) 0.0227(6) 0.0570(8) -0.0041(5) 0.0221(6) -0.0001(5)
Cl4 0.0387(7) 0.0458(8) 0.0868(11) 0.0185(8) 0.0152(7) -0.0065(6)
N1 0.041(2) 0.023(2) 0.039(2) -0.0013(16) 0.0171(19) -0.0014(17)
C1 0.050(3) 0.025(3) 0.039(3) 0.003(2) 0.012(2) 0.004(2)
C2 0.041(3) 0.036(3) 0.037(3) -0.005(2) 0.005(2) 0.007(2)
C3 0.030(2) 0.033(3) 0.035(3) -0.003(2) 0.0074(19) 0.000(2)
C4 0.035(2) 0.024(2) 0.033(2) -0.0016(19) 0.0064(19) -0.002(2)
C5 0.037(3) 0.026(2) 0.037(3) -0.0019(19) 0.013(2) 0.002(2)
C6 0.048(3) 0.035(3) 0.058(3) 0.001(2) 0.026(3) -0.008(2)
C7 0.056(4) 0.051(4) 0.067(4) -0.002(3) 0.021(3) 0.022(3)
C8 0.044(3) 0.026(3) 0.062(3) 0.003(2) 0.021(3) 0.001(2)

loop_
_atom_type_symbol
_atom_type_description
_atom_type_scat_dispersion_real
_atom_type_scat_dispersion_imag
_atom_type_scat_source
C C 0.0033 0.0016 'International Tables Vol C Tables 4.2.6.8 and 6.1.1.4'
H H 0.0000 0.0000 'International Tables Vol C Tables 4.2.6.8 and 6.1.1.4'
N N 0.0061 0.0033 'International Tables Vol C Tables 4.2.6.8 and 6.1.1.4'
Cl Cl 0.1484 0.1585 'International Tables Vol C Tables 4.2.6.8 and 6.1.1.4'
I I -0.4742 1.8119 'International Tables Vol C Tables 4.2.6.8 and 6.1.1.4'

loop_
_geom_angle_atom_site_label_1
_geom_angle_atom_site_label_2
_geom_angle_atom_site_label_3
_geom_angle
_geom_angle_site_symmetry_1
_geom_angle_site_symmetry_3
_geom_angle_publ_flag
Cl1 I1 Cl4 89.79(7) . . ?
Cl2 I1 Cl1 90.60(6) . . ?
Cl2 I1 Cl4 179.60(5) . . ?
Cl3 I1 Cl1 177.71(5) . . ?
Cl3 I1 Cl2 88.88(5) . . ?
Cl3 I1 Cl4 90.74(5) . . ?
C1 N1 C6 118.9(4) . . ?
C5 N1 C1 121.7(4) . . ?
C5 N1 C6 119.4(4) . . ?
N1 C1 H1 119.3 . . ?
N1 C1 C2 121.4(5) . . ?
C2 C1 H1 119.3 . . ?
C1 C2 C3 117.0(5) . . ?
C1 C2 C7 120.9(5) . . ?
C3 C2 C7 122.1(5) . . ?
C2 C3 H3 119.2 . . ?
C4 C3 C2 121.6(5) . . ?
C4 C3 H3 119.2 . . ?
C3 C4 C5 117.9(4) . . ?
C3 C4 C8 123.0(4) . . ?
C5 C4 C8 119.1(4) . . ?
N1 C5 C4 120.4(4) . . ?
N1 C5 H5 119.8 . . ?
C4 C5 H5 119.8 . . ?
N1 C6 H6A 109.5 . . ?
N1 C6 H6B 109.5 . . ?
N1 C6 H6C 109.5 . . ?
H6A C6 H6B 109.5 . . ?
H6A C6 H6C 109.5 . . ?
H6B C6 H6C 109.5 . . ?
C2 C7 H7A 109.5 . . ?
C2 C7 H7B 109.5 . . ?
C2 C7 H7C 109.5 . . ?
H7A C7 H7B 109.5 . . ?
H7A C7 H7C 109.5 . . ?
H7B C7 H7C 109.5 . . ?
C4 C8 H8A 109.5 . . ?
C4 C8 H8B 109.5 . . ?
C4 C8 H8C 109.5 . . ?
H8A C8 H8B 109.5 . . ?
H8A C8 H8C 109.5 . . ?
H8B C8 H8C 109.5 . . ?

loop_
_geom_bond_atom_site_label_1
_geom_bond_atom_site_label_2
_geom_bond_distance
_geom_bond_site_symmetry_2
_geom_bond_publ_flag
Cl1 I1 2.4930(15) . ?
Cl2 I1 2.4877(15) . ?
I1 Cl3 2.4849(12) . ?
I1 Cl4 2.5015(16) . ?
N1 C1 1.348(6) . ?
N1 C5 1.335(6) . ?
N1 C6 1.489(6) . ?
C1 H1 0.9500 . ?
C1 C2 1.379(8) . ?
C2 C3 1.399(8) . ?
C2 C7 1.494(7) . ?
C3 H3 0.9500 . ?
C3 C4 1.380(7) . ?
C4 C5 1.398(7) . ?
C4 C8 1.493(7) . ?
C5 H5 0.9500 . ?
C6 H6A 0.9800 . ?
C6 H6B 0.9800 . ?
C6 H6C 0.9800 . ?
C7 H7A 0.9800 . ?
C7 H7B 0.9800 . ?
C7 H7C 0.9800 . ?
C8 H8A 0.9800 . ?
C8 H8B 0.9800 . ?
C8 H8C 0.9800 . ?

loop_
_geom_torsion_atom_site_label_1
_geom_torsion_atom_site_label_2
_geom_torsion_atom_site_label_3
_geom_torsion_atom_site_label_4
_geom_torsion
_geom_torsion_site_symmetry_1
_geom_torsion_site_symmetry_2
_geom_torsion_site_symmetry_3
_geom_torsion_site_symmetry_4
_geom_torsion_publ_flag
N1 C1 C2 C3 0.2(7) . . . . ?
N1 C1 C2 C7 179.1(5) . . . . ?
C1 N1 C5 C4 0.6(7) . . . . ?
C1 C2 C3 C4 1.2(7) . . . . ?
C2 C3 C4 C5 -1.6(7) . . . . ?
C2 C3 C4 C8 178.0(5) . . . . ?
C3 C4 C5 N1 0.7(7) . . . . ?
C5 N1 C1 C2 -1.1(7) . . . . ?
C6 N1 C1 C2 -179.8(5) . . . . ?
C6 N1 C5 C4 179.3(5) . . . . ?
C7 C2 C3 C4 -177.8(5) . . . . ?
C8 C4 C5 N1 -178.9(5) . . . . ?
